data_7112888
loop_
_publ_author_name
'Bejger, Christopher'
'Park, Jung Su'
'Silver, Eric S.'
'Sessler, Jonathan L.'

_publ_section_title
;
 Tetrathiafulvalene diindolylquinoxaline: a dual signaling anion receptor
 with phosphate selectivity.
;
_journal_issue 41
_journal_name_full 'Chemical communications (Cambridge, England)'
_journal_page_first 7745
_journal_page_last 7747
_journal_paper_doi 10.1039/c0cc02934c
_journal_volume 46
_journal_year 2010
_chemical_formula_moiety '4(C34H28N4S6), 4(C16H36N), 2(C4H10O), 4(H2O4P), O'
_chemical_formula_sum 'C208 H284 N20 O19 P4 S24'
_chemical_formula_weight 4262.11
_chemical_name_common TTF-DIQPO4
_chemical_name_systematic
;
?
;
_space_group_IT_number 2
_symmetry_cell_setting triclinic
_symmetry_space_group_name_Hall '-P 1'
_symmetry_space_group_name_H-M 'P -1'
_atom_sites_solution_hydrogens geom
_atom_sites_solution_primary direct
_atom_sites_solution_secondary difmap
_audit_creation_method SHELXL-97
_audit_update_record
;
2010-08-26 # Formatted by publCIF
;
_cell_angle_alpha 92.706(5)
_cell_angle_beta 90.213(5)
_cell_angle_gamma 91.252(5)
_cell_formula_units_Z 1
_cell_length_a 15.186(3)
_cell_length_b 16.853(3)
_cell_length_c 25.923(5)
_cell_measurement_reflns_used 58865
_cell_measurement_temperature 223(2)
_cell_measurement_theta_max 57.23
_cell_measurement_theta_min 6.04
_cell_volume 6625(2)
_computing_cell_refinement 'CrystalClear (Rigaku Inc., 2008)'
_computing_data_collection 'CrystalClear (Rigaku Inc., 2008)'
_computing_data_reduction 'CrystalClear (Rigaku Inc., 2008)'
_computing_molecular_graphics 'XP SHELXTL/PC, Siemens Analytical'
_computing_structure_refinement 'SHELXL-97 (Sheldrick, 1997)'
_computing_structure_solution 'SHELXS-97 (Sheldrick, 1990)'
_diffrn_ambient_temperature 223(2)
_diffrn_measured_fraction_theta_full 0.997
_diffrn_measured_fraction_theta_max 0.997
_diffrn_measurement_device_type 'Rigaku SCX-Mini with Mercury CCD'
_diffrn_measurement_method \w-scans
_diffrn_radiation_monochromator graphite
_diffrn_radiation_source 'fine-focus sealed tube'
_diffrn_radiation_type MoK\a
_diffrn_radiation_wavelength 0.71075
_diffrn_reflns_av_R_equivalents 0.1273
_diffrn_reflns_av_sigmaI/netI 0.1779
_diffrn_reflns_limit_h_max 18
_diffrn_reflns_limit_h_min -18
_diffrn_reflns_limit_k_max 20
_diffrn_reflns_limit_k_min -20
_diffrn_reflns_limit_l_max 30
_diffrn_reflns_limit_l_min -30
_diffrn_reflns_number 57121
_diffrn_reflns_theta_full 25.00
_diffrn_reflns_theta_max 25.00
_diffrn_reflns_theta_min 3.00
_exptl_absorpt_coefficient_mu 0.271
_exptl_absorpt_correction_T_max 0.9708
_exptl_absorpt_correction_T_min 0.9477
_exptl_absorpt_correction_type multi-scan
_exptl_absorpt_process_details
;
Abscor. T. Higashi (2001). The Rigaku Corporation, Tokyo, Japan.
;
_exptl_crystal_colour Orange
_exptl_crystal_density_diffrn 1.068
_exptl_crystal_density_method 'not measured'
_exptl_crystal_description Block
_exptl_crystal_F_000 2268
_exptl_crystal_size_max 0.20
_exptl_crystal_size_mid 0.14
_exptl_crystal_size_min 0.11
_platon_squeeze_details
;
The unit cell contains severely disordered diethylether molecules which have
been treated as a diffuse contribution to the overall scattering without
specific atom position by SQUEEZE/PLATON.
;
_refine_diff_density_max 0.501
_refine_diff_density_min -0.347
_refine_diff_density_rms 0.066
_refine_ls_extinction_method none
_refine_ls_goodness_of_fit_ref 1.076
_refine_ls_hydrogen_treatment constr
_refine_ls_matrix_type full
_refine_ls_number_parameters 1299
_refine_ls_number_reflns 23245
_refine_ls_number_restraints 123
_refine_ls_restrained_S_all 1.085
_refine_ls_R_factor_all 0.1805
_refine_ls_R_factor_gt 0.0851
_refine_ls_shift/su_max 0.037
_refine_ls_shift/su_mean 0.001
_refine_ls_structure_factor_coef Fsqd
_refine_ls_weighting_details 'calc w=1/[\s^2^(Fo^2^)+(0.0400P)^2^+0.0000P] where P=(Fo^2^+2Fc^2^)/3'
_refine_ls_weighting_scheme calc
_refine_ls_wR_factor_gt 0.1798
_refine_ls_wR_factor_ref 0.2045
_reflns_number_gt 9823
_reflns_number_total 23245
_reflns_threshold_expression >2sigma(I)
_cod_data_source_file c0cc02934c.txt
_cod_data_source_block TTF-DIQPO4
_cod_original_sg_symbol_Hall -P1
_cod_original_sg_symbol_H-M P-1
_cod_database_code 7112888

loop_
_symmetry_equiv_pos_as_xyz
'x, y, z'
'-x, -y, -z'

loop_
_atom_site_label
_atom_site_type_symbol
_atom_site_fract_x
_atom_site_fract_y
_atom_site_fract_z
_atom_site_U_iso_or_equiv
_atom_site_adp_type
_atom_site_occupancy
_atom_site_symmetry_multiplicity
_atom_site_calc_flag
_atom_site_refinement_flags
_atom_site_disorder_assembly
_atom_site_disorder_group
O1W O 0.7464(5) 0.4751(5) 0.5846(3) 0.091(3) Uiso 0.50 1 d P . .
C1 C 0.8250(3) 0.6440(3) 0.6182(2) 0.0582(16) Uani 1 1 d . . .
H1 H 0.8301 0.5911 0.6277 0.070 Uiso 1 1 calc R . .
C2 C 0.8259(3) 0.7096(3) 0.65267(19) 0.0466(14) Uani 1 1 d . . .
C3 C 0.8119(3) 0.7769(3) 0.62141(19) 0.0423(13) Uani 1 1 d . . .
C4 C 0.8081(3) 0.7460(4) 0.5695(2) 0.0461(14) Uani 1 1 d . . .
C5 C 0.7988(4) 0.7944(4) 0.5283(2) 0.0635(17) Uani 1 1 d . . .
H5 H 0.7974 0.7730 0.4941 0.076 Uiso 1 1 calc R . .
C6 C 0.7914(4) 0.8755(4) 0.5389(2) 0.0718(18) Uani 1 1 d . . .
H6 H 0.7858 0.9098 0.5115 0.086 Uiso 1 1 calc R . .
C7 C 0.7924(4) 0.9068(3) 0.5901(2) 0.0720(19) Uani 1 1 d . . .
H7 H 0.7864 0.9617 0.5966 0.086 Uiso 1 1 calc R . .
C8 C 0.8019(4) 0.8589(3) 0.6309(2) 0.0571(16) Uani 1 1 d . . .
H8 H 0.8018 0.8807 0.6649 0.069 Uiso 1 1 calc R . .
C9 C 0.8329(3) 0.7111(3) 0.70876(19) 0.0421(13) Uani 1 1 d . . .
C10 C 0.8942(3) 0.6609(3) 0.7368(2) 0.0475(14) Uani 1 1 d . . .
C11 C 0.9664(3) 0.6178(3) 0.7120(2) 0.0468(14) Uani 1 1 d . . .
C12 C 1.0051(3) 0.6302(3) 0.6658(2) 0.0536(15) Uani 1 1 d . . .
H12 H 0.9864 0.6672 0.6423 0.064 Uiso 1 1 calc R . .
C13 C 1.0155(3) 0.5564(3) 0.7351(2) 0.0525(15) Uani 1 1 d . . .
C14 C 1.0828(4) 0.5352(3) 0.6991(2) 0.0543(15) Uani 1 1 d . . .
C15 C 1.1454(4) 0.4787(4) 0.7079(3) 0.0715(19) Uani 1 1 d . . .
H15 H 1.1896 0.4670 0.6836 0.086 Uiso 1 1 calc R . .
C16 C 1.1409(4) 0.4409(4) 0.7528(3) 0.085(2) Uani 1 1 d . . .
H16 H 1.1827 0.4024 0.7597 0.102 Uiso 1 1 calc R . .
C17 C 1.0743(4) 0.4580(4) 0.7898(3) 0.082(2) Uani 1 1 d . . .
H17 H 1.0725 0.4307 0.8206 0.098 Uiso 1 1 calc R . .
C18 C 1.0112(4) 0.5152(3) 0.7808(2) 0.0665(17) Uani 1 1 d . . .
H18 H 0.9666 0.5259 0.8050 0.080 Uiso 1 1 calc R . .
C19 C 0.8282(3) 0.7014(3) 0.8127(2) 0.0423(13) Uani 1 1 d . . .
C20 C 0.7783(3) 0.7576(3) 0.78696(19) 0.0424(13) Uani 1 1 d . . .
C21 C 0.7239(3) 0.8100(3) 0.8163(2) 0.0470(14) Uani 1 1 d . . .
H21 H 0.6931 0.8493 0.7996 0.056 Uiso 1 1 calc R . .
C22 C 0.7160(3) 0.8040(3) 0.86776(19) 0.0395(13) Uani 1 1 d . . .
C23 C 0.7639(3) 0.7445(3) 0.89383(18) 0.0451(14) Uani 1 1 d . . .
C24 C 0.8186(3) 0.6952(3) 0.86629(19) 0.0476(14) Uani 1 1 d . . .
H24 H 0.8502 0.6569 0.8834 0.057 Uiso 1 1 calc R . .
C25 C 0.6663(3) 0.8144(3) 0.9632(2) 0.0528(15) Uani 1 1 d . . .
C26 C 0.6214(4) 0.8308(3) 1.0068(2) 0.0616(17) Uani 1 1 d . . .
C27 C 0.5331(4) 0.8124(3) 1.0906(2) 0.0560(15) Uani 1 1 d . . .
C28 C 0.4927(4) 0.8704(3) 1.06711(19) 0.0536(15) Uani 1 1 d . . .
C29 C 0.5298(5) 0.8363(4) 1.1970(2) 0.0764(19) Uani 1 1 d . . .
H29A H 0.5055 0.8879 1.1895 0.092 Uiso 1 1 calc R . .
H29B H 0.5028 0.8196 1.2292 0.092 Uiso 1 1 calc R . .
C30 C 0.6273(6) 0.8474(5) 1.2061(3) 0.122(3) Uani 1 1 d . . .
H30A H 0.6542 0.8649 1.1741 0.147 Uiso 1 1 calc R . .
H30B H 0.6365 0.8903 1.2325 0.147 Uiso 1 1 calc R . .
C31 C 0.6736(6) 0.7783(6) 1.2221(4) 0.164(4) Uani 1 1 d . . .
H31A H 0.6494 0.7614 1.2545 0.246 Uiso 1 1 calc R . .
H31B H 0.7356 0.7917 1.2267 0.246 Uiso 1 1 calc R . .
H31C H 0.6666 0.7356 1.1959 0.246 Uiso 1 1 calc R . .
C32 C 0.3259(4) 0.9078(5) 1.0347(3) 0.097(2) Uani 1 1 d . . .
H32A H 0.2713 0.9355 1.0430 0.116 Uiso 1 1 calc R . .
H32B H 0.3532 0.9337 1.0055 0.116 Uiso 1 1 calc R . .
C33 C 0.3036(6) 0.8260(7) 1.0186(4) 0.137(4) Uani 1 1 d . . .
H33A H 0.3580 0.7970 1.0121 0.164 Uiso 1 1 calc R . .
H33B H 0.2703 0.8254 0.9861 0.164 Uiso 1 1 calc R . .
C34 C 0.2503(8) 0.7841(6) 1.0578(5) 0.194(5) Uani 1 1 d . . .
H34A H 0.2402 0.7292 1.0461 0.290 Uiso 1 1 calc R . .
H34B H 0.1942 0.8100 1.0624 0.290 Uiso 1 1 calc R . .
H34C H 0.2819 0.7861 1.0905 0.290 Uiso 1 1 calc R . .
C35 C 0.4748(3) 0.6991(3) 0.3888(2) 0.0529(15) Uani 1 1 d . . .
H35 H 0.4607 0.7226 0.4212 0.063 Uiso 1 1 calc R . .
C36 C 0.4315(3) 0.7130(3) 0.3429(2) 0.0459(14) Uani 1 1 d . . .
C37 C 0.4731(3) 0.6634(3) 0.3035(2) 0.0457(14) Uani 1 1 d . . .
C38 C 0.5401(4) 0.6228(3) 0.3292(2) 0.0532(15) Uani 1 1 d . . .
C39 C 0.5945(4) 0.5695(3) 0.3032(3) 0.0681(18) Uani 1 1 d . . .
H39 H 0.6386 0.5437 0.3211 0.082 Uiso 1 1 calc R . .
C40 C 0.5835(4) 0.5551(3) 0.2516(3) 0.0734(19) Uani 1 1 d . . .
H40 H 0.6205 0.5195 0.2336 0.088 Uiso 1 1 calc R . .
C41 C 0.5157(4) 0.5938(3) 0.2247(2) 0.0689(18) Uani 1 1 d . . .
H41 H 0.5080 0.5829 0.1891 0.083 Uiso 1 1 calc R . .
C42 C 0.4616(4) 0.6466(3) 0.2502(2) 0.0558(15) Uani 1 1 d . . .
H42 H 0.4170 0.6715 0.2321 0.067 Uiso 1 1 calc R . .
C43 C 0.3614(3) 0.7694(3) 0.3338(2) 0.0411(13) Uani 1 1 d . . .
C44 C 0.3073(3) 0.8050(3) 0.3749(2) 0.0437(13) Uani 1 1 d . . .
C45 C 0.3080(3) 0.7817(3) 0.4290(2) 0.0470(14) Uani 1 1 d . . .
C46 C 0.3044(3) 0.7062(3) 0.4467(2) 0.0585(16) Uani 1 1 d . . .
H46 H 0.3041 0.6588 0.4260 0.070 Uiso 1 1 calc R . .
C47 C 0.3075(3) 0.8369(4) 0.4736(2) 0.0536(15) Uani 1 1 d . . .
C48 C 0.3032(4) 0.7882(4) 0.5172(2) 0.0569(16) Uani 1 1 d . . .
C49 C 0.3008(4) 0.8223(5) 0.5669(3) 0.076(2) Uani 1 1 d . . .
H49 H 0.2943 0.7903 0.5954 0.091 Uiso 1 1 calc R . .
C50 C 0.3078(5) 0.9012(5) 0.5735(3) 0.096(2) Uani 1 1 d . . .
H50 H 0.3065 0.9244 0.6071 0.115 Uiso 1 1 calc R . .
C51 C 0.3173(5) 0.9513(4) 0.5310(3) 0.104(3) Uani 1 1 d . . .
H51 H 0.3252 1.0065 0.5367 0.124 Uiso 1 1 calc R . .
C52 C 0.3150(4) 0.9182(4) 0.4815(2) 0.0719(19) Uani 1 1 d . . .
H52 H 0.3184 0.9509 0.4531 0.086 Uiso 1 1 calc R . .
C53 C 0.2924(3) 0.8477(3) 0.2755(2) 0.0420(13) Uani 1 1 d . . .
C54 C 0.2444(3) 0.8846(3) 0.3156(2) 0.0409(13) Uani 1 1 d . . .
C55 C 0.1845(3) 0.9433(3) 0.3046(2) 0.0457(14) Uani 1 1 d . . .
H55 H 0.1499 0.9659 0.3312 0.055 Uiso 1 1 calc R . .
C56 C 0.1758(3) 0.9681(3) 0.2557(2) 0.0452(14) Uani 1 1 d . . .
C57 C 0.2266(3) 0.9323(3) 0.21527(19) 0.0480(14) Uani 1 1 d . . .
C58 C 0.2836(3) 0.8729(3) 0.2252(2) 0.0535(15) Uani 1 1 d . . .
H58 H 0.3168 0.8493 0.1983 0.064 Uiso 1 1 calc R . .
C59 C 0.1270(3) 1.0353(3) 0.1724(2) 0.0514(15) Uani 1 1 d . . .
C60 C 0.0831(3) 1.0766(3) 0.1376(2) 0.0541(15) Uani 1 1 d . . .
C61 C -0.0250(5) 1.1633(4) 0.0895(3) 0.092(2) Uani 1 1 d . . .
C62 C 0.0259(5) 1.1325(4) 0.0528(3) 0.080(2) Uani 1 1 d . A .
C63 C -0.0720(6) 1.3255(5) 0.1057(4) 0.160(4) Uani 1 1 d DU . .
H63A H -0.0581 1.3261 0.1426 0.191 Uiso 1 1 calc R . .
H63B H -0.0177 1.3372 0.0869 0.191 Uiso 1 1 calc R . .
C64 C -0.1365(12) 1.3843(10) 0.0960(7) 0.349(10) Uani 1 1 d DU . .
H64A H -0.1738 1.3719 0.0657 0.419 Uiso 1 1 calc R . .
H64B H -0.1130 1.4390 0.0963 0.419 Uiso 1 1 calc R . .
C65 C -0.1779(12) 1.3596(10) 0.1488(7) 0.344(10) Uani 1 1 d DU . .
H65A H -0.1801 1.4058 0.1725 0.517 Uiso 1 1 calc R . .
H65B H -0.1420 1.3195 0.1637 0.517 Uiso 1 1 calc R . .
H65C H -0.2371 1.3382 0.1427 0.517 Uiso 1 1 calc R . .
C66 C 0.0697(9) 1.0672(7) -0.0489(6) 0.137(6) Uani 0.62 1 d PDU A 1
H66A H 0.0688 1.0190 -0.0291 0.165 Uiso 0.62 1 calc PR A 1
H66B H 0.0409 1.0545 -0.0822 0.165 Uiso 0.62 1 calc PR A 1
C67 C 0.1601(11) 1.0923(11) -0.0573(8) 0.158(7) Uani 0.62 1 d PDU A 1
H67A H 0.1954 1.0907 -0.0257 0.190 Uiso 0.62 1 calc PR A 1
H67B H 0.1636 1.1459 -0.0704 0.190 Uiso 0.62 1 calc PR A 1
C68 C 0.1903(16) 1.0281(16) -0.0993(9) 0.199(14) Uani 0.62 1 d PDU A 1
H68A H 0.1701 0.9758 -0.0897 0.299 Uiso 0.62 1 calc PR A 1
H68B H 0.2540 1.0293 -0.1015 0.299 Uiso 0.62 1 calc PR A 1
H68C H 0.1652 1.0395 -0.1325 0.299 Uiso 0.62 1 calc PR A 1
C66A C 0.1167(9) 1.1180(11) -0.0426(8) 0.096(7) Uani 0.38 1 d PDU A 2
H66C H 0.1307 1.1555 -0.0692 0.115 Uiso 0.38 1 calc PR A 2
H66D H 0.1622 1.1253 -0.0158 0.115 Uiso 0.38 1 calc PR A 2
C67A C 0.1249(14) 1.0384(11) -0.0657(10) 0.110(8) Uani 0.38 1 d PDU A 2
H67C H 0.0838 1.0321 -0.0949 0.132 Uiso 0.38 1 calc PR A 2
H67D H 0.1067 1.0002 -0.0403 0.132 Uiso 0.38 1 calc PR A 2
C68A C 0.2193(15) 1.0165(16) -0.0854(10) 0.076(7) Uani 0.38 1 d PDU A 2
H68D H 0.2260 1.0319 -0.1208 0.114 Uiso 0.38 1 calc PR A 2
H68E H 0.2269 0.9597 -0.0838 0.114 Uiso 0.38 1 calc PR A 2
H68F H 0.2632 1.0445 -0.0637 0.114 Uiso 0.38 1 calc PR A 2
C69 C -0.1027(4) 0.7167(3) 0.3627(2) 0.0632(17) Uani 1 1 d . C .
H69A H -0.1238 0.6884 0.3310 0.076 Uiso 1 1 calc R . .
H69B H -0.1109 0.6808 0.3911 0.076 Uiso 1 1 calc R . .
C70 C -0.1594(4) 0.7889(3) 0.3730(2) 0.0643(17) Uani 1 1 d . . .
H70A H -0.1443 0.8142 0.4068 0.077 Uiso 1 1 calc R . .
H70B H -0.1484 0.8276 0.3466 0.077 Uiso 1 1 calc R . .
C71 C -0.2557(4) 0.7631(4) 0.3720(2) 0.0759(19) Uani 1 1 d . . .
H71A H -0.2657 0.7246 0.3987 0.091 Uiso 1 1 calc R . .
H71B H -0.2693 0.7363 0.3385 0.091 Uiso 1 1 calc R . .
C72 C -0.3191(4) 0.8325(4) 0.3811(3) 0.107(3) Uani 1 1 d . . .
H72A H -0.3116 0.8548 0.4161 0.160 Uiso 1 1 calc R . .
H72B H -0.3793 0.8132 0.3762 0.160 Uiso 1 1 calc R . .
H72C H -0.3062 0.8731 0.3568 0.160 Uiso 1 1 calc R . .
C73 C 0.0116(4) 0.7903(3) 0.3132(2) 0.0638(17) Uani 1 1 d . C .
H73A H -0.0123 0.8422 0.3235 0.077 Uiso 1 1 calc R . .
H73B H 0.0754 0.7977 0.3091 0.077 Uiso 1 1 calc R . .
C74 C -0.0275(4) 0.7638(4) 0.2612(2) 0.0779(19) Uani 1 1 d . . .
H74A H -0.0918 0.7668 0.2626 0.093 Uiso 1 1 calc R . .
H74B H -0.0123 0.7085 0.2528 0.093 Uiso 1 1 calc R . .
C75 C 0.0085(6) 0.8174(5) 0.2195(3) 0.119(3) Uani 1 1 d . . .
H75A H -0.0012 0.8731 0.2302 0.143 Uiso 1 1 calc R . .
H75B H 0.0722 0.8103 0.2162 0.143 Uiso 1 1 calc R . .
C76 C -0.0330(8) 0.8002(7) 0.1696(4) 0.228(6) Uani 1 1 d . . .
H76A H -0.0134 0.7493 0.1555 0.342 Uiso 1 1 calc R . .
H76B H -0.0169 0.8414 0.1463 0.342 Uiso 1 1 calc R . .
H76C H -0.0965 0.7982 0.1737 0.342 Uiso 1 1 calc R . .
C77 C 0.0340(4) 0.7775(3) 0.4055(2) 0.0589(16) Uani 1 1 d . C .
H77A H 0.0958 0.7915 0.3990 0.071 Uiso 1 1 calc R . .
H77B H 0.0025 0.8272 0.4117 0.071 Uiso 1 1 calc R . .
C78 C 0.0294(4) 0.7309(3) 0.4539(2) 0.0702(18) Uani 1 1 d . . .
H78A H -0.0316 0.7139 0.4601 0.084 Uiso 1 1 calc R . .
H78B H 0.0651 0.6834 0.4496 0.084 Uiso 1 1 calc R . .
C79 C 0.0630(4) 0.7817(4) 0.4994(2) 0.0730(18) Uani 1 1 d . . .
H79A H 0.0270 0.8292 0.5035 0.088 Uiso 1 1 calc R . .
H79B H 0.1237 0.7991 0.4928 0.088 Uiso 1 1 calc R . .
C80 C 0.0602(4) 0.7371(4) 0.5490(2) 0.081(2) Uani 1 1 d . . .
H80A H 0.0014 0.7152 0.5538 0.122 Uiso 1 1 calc R . .
H80B H 0.0755 0.7733 0.5780 0.122 Uiso 1 1 calc R . .
H80C H 0.1020 0.6944 0.5468 0.122 Uiso 1 1 calc R . .
C81 C 0.0365(4) 0.6547(3) 0.3465(2) 0.0747(19) Uani 1 1 d . C .
H81A H 0.0118 0.6311 0.3141 0.090 Uiso 1 1 calc R . .
H81B H 0.0197 0.6199 0.3742 0.090 Uiso 1 1 calc R . .
C82 C 0.1389(4) 0.6567(4) 0.3421(2) 0.0782(19) Uani 1 1 d D . .
H82A H 0.1581 0.6834 0.3112 0.094 Uiso 1 1 calc R B 1
H82B H 0.1662 0.6838 0.3726 0.094 Uiso 1 1 calc R B 1
C83 C 0.1616(7) 0.5685(6) 0.3386(5) 0.101(4) Uani 0.65 1 d PDU C 1
H83A H 0.1451 0.5441 0.3708 0.122 Uiso 0.65 1 calc PR C 1
H83B H 0.1278 0.5415 0.3104 0.122 Uiso 0.65 1 calc PR C 1
C84 C 0.2566(8) 0.5584(7) 0.3293(5) 0.143(5) Uani 0.65 1 d PDU C 1
H84A H 0.2718 0.5780 0.2959 0.214 Uiso 0.65 1 calc PR C 1
H84B H 0.2704 0.5025 0.3300 0.214 Uiso 0.65 1 calc PR C 1
H84C H 0.2901 0.5880 0.3560 0.214 Uiso 0.65 1 calc PR C 1
C83A C 0.1798(12) 0.6033(11) 0.2980(6) 0.076(6) Uani 0.35 1 d PDU C 2
H83C H 0.2422 0.5993 0.3071 0.091 Uiso 0.35 1 calc PR C 2
H83D H 0.1537 0.5502 0.3017 0.091 Uiso 0.35 1 calc PR C 2
C84A C 0.1783(13) 0.6162(13) 0.2417(7) 0.126(8) Uani 0.35 1 d PDU C 2
H84D H 0.1196 0.6047 0.2282 0.189 Uiso 0.35 1 calc PR C 2
H84E H 0.2199 0.5814 0.2243 0.189 Uiso 0.35 1 calc PR C 2
H84F H 0.1945 0.6711 0.2360 0.189 Uiso 0.35 1 calc PR C 2
C85 C 0.4982(4) 0.2820(3) 0.3917(2) 0.0595(16) Uani 1 1 d . . .
H85A H 0.5342 0.2380 0.4022 0.071 Uiso 1 1 calc R . .
H85B H 0.5316 0.3314 0.3998 0.071 Uiso 1 1 calc R . .
C86 C 0.4148(4) 0.2828(4) 0.4234(2) 0.0746(19) Uani 1 1 d . . .
H86A H 0.3728 0.2426 0.4090 0.090 Uiso 1 1 calc R . .
H86B H 0.3876 0.3349 0.4222 0.090 Uiso 1 1 calc R . .
C87 C 0.4366(4) 0.2650(4) 0.4803(2) 0.0773(19) Uani 1 1 d . . .
H87A H 0.4881 0.2973 0.4916 0.093 Uiso 1 1 calc R . .
H87B H 0.3869 0.2808 0.5021 0.093 Uiso 1 1 calc R . .
C88 C 0.4553(4) 0.1776(4) 0.4878(2) 0.082(2) Uani 1 1 d . . .
H88A H 0.4061 0.1449 0.4746 0.123 Uiso 1 1 calc R . .
H88B H 0.4632 0.1694 0.5243 0.123 Uiso 1 1 calc R . .
H88C H 0.5084 0.1630 0.4694 0.123 Uiso 1 1 calc R . .
C89 C 0.4304(4) 0.3433(3) 0.3174(2) 0.0724(19) Uani 1 1 d . . .
H89A H 0.4552 0.3920 0.3344 0.087 Uiso 1 1 calc R . .
H89B H 0.3701 0.3363 0.3300 0.087 Uiso 1 1 calc R . .
C90 C 0.4266(5) 0.3546(4) 0.2595(3) 0.092(2) Uani 1 1 d . . .
H90A H 0.4044 0.3055 0.2417 0.111 Uiso 1 1 calc R . .
H90B H 0.4860 0.3658 0.2467 0.111 Uiso 1 1 calc R . .
C91 C 0.3655(5) 0.4242(4) 0.2471(3) 0.111(3) Uani 1 1 d . . .
H91A H 0.3060 0.4123 0.2595 0.134 Uiso 1 1 calc R . .
H91B H 0.3871 0.4729 0.2656 0.134 Uiso 1 1 calc R . .
C92 C 0.3618(6) 0.4377(5) 0.1905(3) 0.146(4) Uani 1 1 d . . .
H92A H 0.4201 0.4521 0.1784 0.218 Uiso 1 1 calc R . .
H92B H 0.3217 0.4803 0.1843 0.218 Uiso 1 1 calc R . .
H92C H 0.3411 0.3894 0.1720 0.218 Uiso 1 1 calc R . .
C93 C 0.4344(4) 0.1973(3) 0.3162(2) 0.0593(16) Uani 1 1 d . . .
H93A H 0.3727 0.2018 0.3268 0.071 Uiso 1 1 calc R . .
H93B H 0.4354 0.1921 0.2784 0.071 Uiso 1 1 calc R . .
C94 C 0.4702(4) 0.1230(3) 0.3372(2) 0.0727(19) Uani 1 1 d . . .
H94A H 0.5338 0.1219 0.3310 0.087 Uiso 1 1 calc R . .
H94B H 0.4612 0.1243 0.3746 0.087 Uiso 1 1 calc R . .
C95 C 0.4280(5) 0.0483(4) 0.3136(3) 0.093(2) Uani 1 1 d . . .
H95A H 0.4345 0.0479 0.2760 0.111 Uiso 1 1 calc R . .
H95B H 0.3649 0.0478 0.3213 0.111 Uiso 1 1 calc R . .
C96 C 0.4686(5) -0.0259(4) 0.3335(3) 0.119(3) Uani 1 1 d . . .
H96A H 0.5306 -0.0268 0.3246 0.179 Uiso 1 1 calc R . .
H96B H 0.4388 -0.0726 0.3179 0.179 Uiso 1 1 calc R . .
H96C H 0.4623 -0.0258 0.3707 0.179 Uiso 1 1 calc R . .
C97 C 0.5739(4) 0.2721(3) 0.3075(2) 0.0639(17) Uani 1 1 d . . .
H97A H 0.6069 0.2278 0.3206 0.077 Uiso 1 1 calc R . .
H97B H 0.5648 0.2611 0.2704 0.077 Uiso 1 1 calc R . .
C98 C 0.6291(4) 0.3459(4) 0.3148(3) 0.079(2) Uani 1 1 d . . .
H98A H 0.6480 0.3530 0.3510 0.095 Uiso 1 1 calc R . .
H98B H 0.5950 0.3921 0.3061 0.095 Uiso 1 1 calc R . .
C99 C 0.7104(5) 0.3385(5) 0.2793(4) 0.125(3) Uani 1 1 d . . .
H99A H 0.6897 0.3286 0.2437 0.150 Uiso 1 1 calc R . .
H99B H 0.7426 0.3896 0.2808 0.150 Uiso 1 1 calc R . .
C100 C 0.7709(6) 0.2772(6) 0.2913(4) 0.163(4) Uani 1 1 d . . .
H10A H 0.7973 0.2895 0.3249 0.244 Uiso 1 1 calc R . .
H10B H 0.8167 0.2742 0.2653 0.244 Uiso 1 1 calc R . .
H10C H 0.7394 0.2265 0.2917 0.244 Uiso 1 1 calc R . .
N1 N 0.5398(3) 0.6471(3) 0.3802(2) 0.0596(13) Uani 1 1 d . . .
H1A H 0.5760 0.6314 0.4035 0.072 Uiso 1 1 calc R . .
N2 N 0.3014(3) 0.7116(3) 0.4998(2) 0.0652(14) Uani 1 1 d . . .
H2 H 0.2987 0.6711 0.5195 0.078 Uiso 1 1 calc R . .
N3 N 0.2505(3) 0.8608(2) 0.36566(16) 0.0468(11) Uani 1 1 d . . .
N4 N 0.3523(3) 0.7907(2) 0.28577(16) 0.0441(11) Uani 1 1 d . . .
N5 N 0.8158(3) 0.6662(3) 0.56900(18) 0.0592(13) Uani 1 1 d . . .
H5A H 0.8150 0.6344 0.5416 0.071 Uiso 1 1 calc R . .
N6 N 1.0744(3) 0.5815(3) 0.65831(19) 0.0630(14) Uani 1 1 d . . .
H6A H 1.1084 0.5804 0.6313 0.076 Uiso 1 1 calc R . .
N7 N 0.8872(3) 0.6553(2) 0.78702(16) 0.0481(11) Uani 1 1 d . . .
N8 N 0.7806(3) 0.7598(2) 0.73411(16) 0.0456(11) Uani 1 1 d . . .
N9 N 0.4841(3) 0.2737(3) 0.33365(18) 0.0566(12) Uani 1 1 d . . .
N10 N -0.0041(3) 0.7347(3) 0.35710(17) 0.0564(12) Uani 1 1 d . . .
O1 O 0.8139(2) 0.59397(19) 0.46670(14) 0.0585(10) Uani 1 1 d . . .
O2 O 0.8374(2) 0.45341(19) 0.43249(13) 0.0582(11) Uani 1 1 d . . .
H2A H 0.7886 0.4407 0.4442 0.087 Uiso 1 1 calc R . .
O3 O 0.8889(2) 0.4990(2) 0.52274(14) 0.0710(12) Uani 1 1 d . . .
O4 O 0.9663(2) 0.54597(19) 0.44263(13) 0.0558(10) Uani 1 1 d . . .
H4 H 0.9990 0.5072 0.4431 0.084 Uiso 1 1 calc R . .
O5 O 0.6777(2) 0.41897(18) 0.43983(13) 0.0476(9) Uani 1 1 d . . .
O6 O 0.6520(2) 0.56522(19) 0.44603(14) 0.0621(11) Uani 1 1 d . . .
H6B H 0.7013 0.5725 0.4596 0.093 Uiso 1 1 calc R . .
O7 O 0.5251(2) 0.47203(19) 0.43343(13) 0.0546(10) Uani 1 1 d . . .
H7A H 0.4917 0.5070 0.4449 0.082 Uiso 1 1 calc R . .
O8 O 0.6080(2) 0.4789(3) 0.51911(14) 0.0776(13) Uani 1 1 d . . .
P1 P 0.87803(9) 0.52468(9) 0.46634(6) 0.0476(4) Uani 1 1 d . . .
P2 P 0.61423(9) 0.48217(9) 0.45979(6) 0.0504(4) Uani 1 1 d . . .
S1 S 0.21240(11) 0.97120(10) 0.15404(6) 0.0764(5) Uani 1 1 d . . .
S2 S 0.10429(10) 1.04276(9) 0.23775(6) 0.0609(4) Uani 1 1 d . . .
S3 S -0.00185(11) 1.14081(10) 0.15475(7) 0.0783(5) Uani 1 1 d . . .
S4 S 0.10913(11) 1.07338(11) 0.07170(6) 0.0795(5) Uani 1 1 d . . .
S5 S 0.00636(17) 1.14867(14) -0.01211(8) 0.1297(9) Uani 1 1 d D . .
S6 S -0.11996(17) 1.22143(15) 0.08256(11) 0.1514(11) Uani 1 1 d D . .
S7 S 0.65375(10) 0.86724(9) 0.90770(5) 0.0578(4) Uani 1 1 d . . .
S8 S 0.74629(10) 0.73990(9) 0.95989(5) 0.0651(5) Uani 1 1 d . . .
S9 S 0.63258(11) 0.77924(10) 1.06346(6) 0.0720(5) Uani 1 1 d . . .
S10 S 0.54391(10) 0.90704(9) 1.01172(6) 0.0658(5) Uani 1 1 d . . .
S11 S 0.39949(10) 0.91964(10) 1.08975(6) 0.0652(5) Uani 1 1 d . . .
S12 S 0.49778(11) 0.76612(9) 1.14619(6) 0.0654(5) Uani 1 1 d . . .
O1D O 0.9128(8) -0.0022(6) 0.3405(5) 0.251(5) Uani 1 1 d DU . .
C1D C 0.8765(10) 0.0460(9) 0.3070(6) 0.249(7) Uani 1 1 d DU . .
H1D1 H 0.9225 0.0777 0.2906 0.299 Uiso 1 1 calc R . .
H1D2 H 0.8364 0.0825 0.3251 0.299 Uiso 1 1 calc R . .
C2D C 0.9439(9) 0.0490(8) 0.3765(5) 0.228(6) Uani 1 1 d DU . .
H2D1 H 0.8982 0.0873 0.3856 0.273 Uiso 1 1 calc R . .
H2D2 H 0.9940 0.0784 0.3625 0.273 Uiso 1 1 calc R . .
C3D C 0.8266(11) -0.0043(10) 0.2666(6) 0.333(9) Uani 1 1 d DU . .
H3D1 H 0.8679 -0.0284 0.2425 0.499 Uiso 1 1 calc R . .
H3D2 H 0.7867 0.0288 0.2483 0.499 Uiso 1 1 calc R . .
H3D3 H 0.7932 -0.0455 0.2832 0.499 Uiso 1 1 calc R . .
C4D C 0.9726(8) 0.0101(6) 0.4241(5) 0.195(5) Uani 1 1 d DU . .
H4D1 H 0.9217 -0.0011 0.4452 0.292 Uiso 1 1 calc R . .
H4D2 H 1.0134 0.0453 0.4435 0.292 Uiso 1 1 calc R . .
H4D3 H 1.0015 -0.0392 0.4145 0.292 Uiso 1 1 calc R . .

loop_
_atom_site_aniso_label
_atom_site_aniso_U_11
_atom_site_aniso_U_22
_atom_site_aniso_U_33
_atom_site_aniso_U_23
_atom_site_aniso_U_13
_atom_site_aniso_U_12
C1 0.061(4) 0.057(4) 0.055(4) -0.013(3) 0.002(3) 0.007(3)
C2 0.054(4) 0.053(4) 0.033(3) -0.007(3) -0.002(3) 0.017(3)
C3 0.047(3) 0.048(4) 0.031(3) -0.004(3) -0.004(2) 0.005(3)
C4 0.043(3) 0.061(4) 0.034(4) 0.001(3) 0.004(3) 0.002(3)
C5 0.070(4) 0.088(5) 0.033(4) -0.003(3) -0.004(3) 0.007(4)
C6 0.091(5) 0.083(5) 0.044(4) 0.024(4) -0.016(3) 0.004(4)
C7 0.112(5) 0.054(4) 0.051(4) 0.010(3) -0.018(4) 0.010(4)
C8 0.079(4) 0.049(4) 0.042(4) -0.011(3) -0.015(3) 0.012(3)
C9 0.049(3) 0.042(3) 0.035(3) -0.002(3) 0.010(3) 0.010(3)
C10 0.046(3) 0.052(4) 0.045(4) -0.001(3) 0.006(3) 0.009(3)
C11 0.043(3) 0.053(4) 0.044(4) -0.001(3) 0.005(3) 0.016(3)
C12 0.044(4) 0.072(4) 0.045(4) -0.002(3) 0.004(3) 0.014(3)
C13 0.048(4) 0.058(4) 0.049(4) -0.024(3) -0.007(3) 0.011(3)
C14 0.048(4) 0.053(4) 0.060(4) -0.016(3) -0.004(3) 0.007(3)
C15 0.053(4) 0.070(5) 0.090(6) -0.025(4) -0.008(4) 0.015(4)
C16 0.068(5) 0.062(5) 0.123(7) -0.029(5) -0.032(5) 0.030(4)
C17 0.083(5) 0.078(5) 0.085(5) -0.005(4) -0.015(4) 0.032(4)
C18 0.064(4) 0.077(5) 0.059(5) -0.005(3) -0.004(3) 0.028(4)
C19 0.046(3) 0.042(3) 0.039(4) 0.002(3) 0.010(3) 0.007(3)
C20 0.046(3) 0.047(3) 0.034(3) -0.002(3) 0.007(3) 0.010(3)
C21 0.047(3) 0.047(3) 0.048(4) 0.008(3) 0.002(3) 0.013(3)
C22 0.041(3) 0.048(3) 0.029(3) 0.001(2) 0.007(2) 0.009(3)
C23 0.044(3) 0.054(4) 0.038(3) 0.005(3) 0.015(3) 0.012(3)
C24 0.049(3) 0.054(4) 0.041(4) 0.007(3) 0.003(3) 0.020(3)
C25 0.055(4) 0.057(4) 0.048(4) 0.010(3) 0.008(3) 0.020(3)
C26 0.068(4) 0.074(4) 0.046(4) 0.013(3) 0.016(3) 0.029(3)
C27 0.058(4) 0.058(4) 0.053(4) 0.011(3) 0.017(3) 0.018(3)
C28 0.060(4) 0.063(4) 0.038(3) -0.001(3) 0.020(3) 0.018(3)
C29 0.095(6) 0.096(5) 0.038(4) 0.002(3) 0.011(4) 0.007(4)
C30 0.114(8) 0.167(9) 0.085(6) -0.002(6) -0.018(5) -0.010(7)
C31 0.104(7) 0.217(11) 0.175(10) 0.054(8) -0.050(7) 0.025(7)
C32 0.063(5) 0.158(8) 0.071(5) 0.023(5) -0.004(4) 0.014(5)
C33 0.127(8) 0.171(10) 0.109(8) -0.020(7) -0.053(6) -0.024(8)
C34 0.192(12) 0.146(10) 0.240(14) 0.014(9) -0.084(10) -0.059(9)
C35 0.044(4) 0.057(4) 0.059(4) 0.002(3) -0.009(3) 0.013(3)
C36 0.040(3) 0.046(3) 0.053(4) 0.008(3) 0.001(3) 0.011(3)
C37 0.039(3) 0.041(3) 0.059(4) 0.014(3) -0.001(3) 0.005(3)
C38 0.046(4) 0.045(4) 0.070(5) 0.013(3) -0.006(3) 0.013(3)
C39 0.056(4) 0.056(4) 0.096(6) 0.025(4) -0.002(4) 0.015(3)
C40 0.072(5) 0.051(4) 0.099(6) 0.013(4) 0.017(4) 0.021(4)
C41 0.091(5) 0.055(4) 0.062(4) 0.008(3) 0.019(4) 0.021(4)
C42 0.053(4) 0.050(4) 0.065(4) 0.009(3) -0.002(3) 0.008(3)
C43 0.043(3) 0.038(3) 0.042(4) 0.004(3) -0.008(3) 0.002(3)
C44 0.050(4) 0.041(3) 0.041(4) 0.009(3) -0.005(3) 0.005(3)
C45 0.047(3) 0.043(3) 0.053(4) 0.014(3) -0.001(3) 0.004(3)
C46 0.060(4) 0.062(4) 0.055(4) 0.016(3) -0.001(3) 0.008(3)
C47 0.053(4) 0.062(4) 0.047(4) 0.010(3) -0.007(3) 0.016(3)
C48 0.052(4) 0.070(5) 0.051(4) 0.019(4) -0.004(3) 0.020(3)
C49 0.075(5) 0.101(6) 0.055(5) 0.021(4) 0.010(4) 0.033(4)
C50 0.124(7) 0.119(7) 0.046(5) -0.012(5) -0.005(4) 0.055(6)
C51 0.178(8) 0.080(5) 0.053(5) -0.015(4) -0.020(5) 0.048(5)
C52 0.108(5) 0.060(4) 0.049(4) 0.008(3) 0.001(4) 0.025(4)
C53 0.043(3) 0.040(3) 0.044(4) 0.012(3) -0.002(3) 0.008(3)
C54 0.037(3) 0.040(3) 0.046(4) 0.002(3) -0.004(3) 0.008(3)
C55 0.044(3) 0.049(3) 0.044(4) -0.002(3) -0.001(3) 0.011(3)
C56 0.044(3) 0.045(3) 0.048(4) 0.015(3) -0.007(3) 0.008(3)
C57 0.052(4) 0.051(4) 0.043(4) 0.014(3) 0.003(3) 0.010(3)
C58 0.051(4) 0.063(4) 0.047(4) 0.007(3) 0.002(3) 0.024(3)
C59 0.039(3) 0.056(4) 0.061(4) 0.017(3) 0.003(3) 0.010(3)
C60 0.044(3) 0.065(4) 0.055(4) 0.010(3) -0.011(3) 0.007(3)
C61 0.103(6) 0.074(5) 0.102(6) 0.025(4) -0.066(5) 0.020(4)
C62 0.096(6) 0.077(5) 0.068(5) 0.018(4) -0.035(4) 0.018(4)
C63 0.127(6) 0.118(6) 0.234(8) -0.005(6) -0.045(6) 0.051(5)
C64 0.364(13) 0.328(13) 0.356(13) 0.019(9) -0.007(9) -0.019(9)
C65 0.364(17) 0.318(16) 0.343(17) -0.015(14) 0.018(14) -0.088(14)
C66 0.141(9) 0.138(9) 0.133(9) 0.014(8) -0.009(8) -0.007(8)
C67 0.161(11) 0.162(11) 0.153(10) 0.035(9) -0.007(9) -0.009(9)
C68 0.19(2) 0.179(18) 0.23(2) -0.003(16) 0.043(16) 0.020(14)
C66A 0.105(11) 0.101(11) 0.081(10) 0.009(8) -0.015(8) 0.004(9)
C67A 0.111(11) 0.115(11) 0.103(11) 0.006(9) -0.010(9) -0.002(9)
C68A 0.085(13) 0.066(12) 0.077(13) 0.007(10) -0.010(11) 0.005(10)
C69 0.058(4) 0.068(4) 0.064(4) 0.011(3) -0.006(3) -0.007(4)
C70 0.052(4) 0.065(4) 0.075(5) -0.004(3) -0.004(3) -0.009(3)
C71 0.073(5) 0.086(5) 0.068(5) 0.007(4) -0.010(4) 0.001(4)
C72 0.076(5) 0.106(6) 0.138(7) 0.009(5) 0.013(5) 0.013(5)
C73 0.066(4) 0.065(4) 0.061(4) 0.016(3) -0.007(3) -0.015(3)
C74 0.086(5) 0.078(5) 0.071(5) 0.017(4) -0.007(4) -0.006(4)
C75 0.152(8) 0.143(7) 0.066(6) 0.056(5) -0.018(5) -0.044(6)
C76 0.330(17) 0.253(13) 0.104(8) 0.100(8) -0.068(10) -0.120(12)
C77 0.066(4) 0.048(4) 0.061(4) 0.005(3) -0.012(3) -0.013(3)
C78 0.088(5) 0.064(4) 0.059(4) 0.003(3) -0.010(4) -0.004(4)
C79 0.073(5) 0.079(5) 0.066(5) -0.004(4) -0.019(4) 0.001(4)
C80 0.077(5) 0.104(5) 0.063(5) 0.011(4) -0.009(4) -0.009(4)
C81 0.085(5) 0.050(4) 0.088(5) -0.005(3) -0.022(4) 0.011(4)
C82 0.081(5) 0.074(5) 0.078(5) -0.010(4) -0.005(4) 0.009(4)
C83 0.089(7) 0.088(7) 0.127(8) -0.002(6) -0.003(6) 0.016(6)
C84 0.132(11) 0.106(9) 0.187(12) -0.035(9) 0.057(9) 0.002(8)
C83A 0.073(9) 0.076(9) 0.080(9) 0.003(8) -0.010(8) 0.009(8)
C84A 0.076(12) 0.142(15) 0.154(16) -0.062(13) -0.029(12) 0.015(12)
C85 0.060(4) 0.060(4) 0.058(4) 0.000(3) -0.015(3) -0.005(3)
C86 0.070(5) 0.085(5) 0.068(5) -0.008(4) -0.005(4) 0.011(4)
C87 0.069(5) 0.100(6) 0.061(5) -0.014(4) -0.001(3) -0.010(4)
C88 0.081(5) 0.096(6) 0.068(5) 0.006(4) -0.008(4) -0.010(4)
C89 0.061(4) 0.064(4) 0.093(6) 0.017(4) -0.024(4) 0.004(3)
C90 0.102(6) 0.067(5) 0.108(6) 0.020(4) -0.051(5) -0.012(4)
C91 0.092(6) 0.099(6) 0.146(8) 0.056(5) -0.036(5) -0.024(5)
C92 0.170(9) 0.118(7) 0.152(9) 0.070(6) -0.087(7) -0.036(6)
C93 0.055(4) 0.058(4) 0.063(4) -0.004(3) -0.002(3) -0.012(3)
C94 0.085(5) 0.054(4) 0.077(5) 0.000(3) -0.008(4) -0.021(4)
C95 0.097(6) 0.059(5) 0.120(6) -0.007(4) 0.007(5) -0.011(4)
C96 0.115(7) 0.069(5) 0.173(8) 0.011(5) -0.010(6) -0.009(5)
C97 0.058(4) 0.061(4) 0.072(4) -0.004(3) 0.000(3) -0.007(3)
C98 0.069(5) 0.076(5) 0.091(5) 0.004(4) -0.022(4) -0.014(4)
C99 0.077(6) 0.091(6) 0.206(10) 0.029(6) -0.018(7) -0.032(5)
C100 0.099(7) 0.144(9) 0.249(12) 0.041(8) 0.037(7) 0.002(7)
N1 0.047(3) 0.063(3) 0.070(4) 0.017(3) -0.020(3) 0.016(3)
N2 0.061(3) 0.067(4) 0.071(4) 0.034(3) -0.005(3) 0.011(3)
N3 0.053(3) 0.048(3) 0.041(3) 0.008(2) 0.001(2) 0.007(2)
N4 0.047(3) 0.051(3) 0.036(3) 0.011(2) -0.002(2) 0.011(2)
N5 0.075(4) 0.062(4) 0.039(3) -0.012(2) 0.008(3) 0.007(3)
N6 0.053(3) 0.075(4) 0.060(4) -0.012(3) 0.020(3) 0.006(3)
N7 0.053(3) 0.059(3) 0.033(3) 0.002(2) 0.009(2) 0.021(2)
N8 0.053(3) 0.050(3) 0.034(3) 0.001(2) 0.001(2) 0.007(2)
N9 0.051(3) 0.052(3) 0.067(4) 0.004(2) -0.012(3) -0.003(3)
N10 0.060(3) 0.050(3) 0.059(3) 0.005(2) -0.010(3) -0.009(3)
O1 0.045(2) 0.042(2) 0.087(3) -0.0164(19) -0.017(2) 0.0160(18)
O2 0.036(2) 0.056(2) 0.081(3) -0.021(2) 0.0202(19) 0.0007(18)
O3 0.060(3) 0.103(3) 0.052(3) 0.017(2) 0.013(2) 0.015(2)
O4 0.044(2) 0.054(2) 0.071(3) 0.0108(19) 0.0086(19) 0.0023(19)
O5 0.039(2) 0.040(2) 0.065(2) 0.0164(17) 0.0074(18) 0.0034(17)
O6 0.043(2) 0.048(2) 0.095(3) 0.004(2) -0.026(2) 0.0170(19)
O7 0.038(2) 0.060(2) 0.066(3) -0.0033(19) -0.0063(18) 0.0154(18)
O8 0.050(2) 0.141(4) 0.042(3) 0.003(2) 0.0023(19) 0.015(2)
P1 0.0401(9) 0.0505(10) 0.0521(10) -0.0026(7) 0.0040(7) 0.0063(8)
P2 0.0370(9) 0.0609(11) 0.0543(11) 0.0063(8) 0.0001(7) 0.0136(8)
S1 0.0830(12) 0.0964(13) 0.0542(11) 0.0284(9) 0.0135(9) 0.0507(10)
S2 0.0653(10) 0.0621(10) 0.0576(11) 0.0130(8) -0.0006(8) 0.0304(8)
S3 0.0706(12) 0.0743(12) 0.0919(14) 0.0128(10) -0.0185(10) 0.0279(9)
S4 0.0803(12) 0.1002(14) 0.0607(12) 0.0224(10) -0.0165(9) 0.0260(11)
S5 0.169(2) 0.1349(19) 0.0886(17) 0.0343(14) -0.0562(15) 0.0353(17)
S6 0.131(2) 0.145(2) 0.181(3) 0.0094(18) -0.0834(19) 0.0721(18)
S7 0.0706(11) 0.0614(10) 0.0431(9) 0.0063(7) 0.0131(8) 0.0314(8)
S8 0.0767(11) 0.0834(12) 0.0381(9) 0.0128(8) 0.0132(8) 0.0422(9)
S9 0.0853(12) 0.0869(12) 0.0473(10) 0.0204(8) 0.0203(9) 0.0419(10)
S10 0.0802(12) 0.0709(11) 0.0494(10) 0.0168(8) 0.0230(8) 0.0359(9)
S11 0.0652(11) 0.0815(12) 0.0503(10) 0.0050(8) 0.0136(8) 0.0240(9)
S12 0.0819(12) 0.0711(11) 0.0446(10) 0.0155(8) 0.0094(8) 0.0072(9)
O1D 0.268(8) 0.219(7) 0.265(8) 0.010(7) 0.038(7) -0.024(7)
C1D 0.225(10) 0.256(11) 0.266(11) -0.006(9) 0.058(8) 0.027(8)
C2D 0.208(9) 0.221(10) 0.249(10) -0.039(8) 0.006(8) 0.010(8)
C3D 0.328(12) 0.344(12) 0.327(12) 0.027(9) -0.001(9) -0.003(9)
C4D 0.214(9) 0.154(7) 0.213(9) -0.029(7) -0.003(7) -0.006(7)

loop_
_atom_type_symbol
_atom_type_description
_atom_type_scat_dispersion_real
_atom_type_scat_dispersion_imag
_atom_type_scat_source
C C 0.0033 0.0016 'International Tables Vol C Tables 4.2.6.8 and 6.1.1.4'
H H 0.0000 0.0000 'International Tables Vol C Tables 4.2.6.8 and 6.1.1.4'
N N 0.0061 0.0033 'International Tables Vol C Tables 4.2.6.8 and 6.1.1.4'
O O 0.0106 0.0060 'International Tables Vol C Tables 4.2.6.8 and 6.1.1.4'
P P 0.1023 0.0942 'International Tables Vol C Tables 4.2.6.8 and 6.1.1.4'
S S 0.1246 0.1234 'International Tables Vol C Tables 4.2.6.8 and 6.1.1.4'

loop_
_geom_angle_atom_site_label_1
_geom_angle_atom_site_label_2
_geom_angle_atom_site_label_3
_geom_angle
N5 C1 C2 111.0(5)
N5 C1 H1 124.5
C2 C1 H1 124.5
C1 C2 C3 105.2(5)
C1 C2 C9 128.2(5)
C3 C2 C9 126.5(4)
C8 C3 C4 118.4(5)
C8 C3 C2 135.7(5)
C4 C3 C2 105.9(4)
N5 C4 C5 128.8(5)
N5 C4 C3 109.0(5)
C5 C4 C3 122.2(5)
C6 C5 C4 117.9(5)
C6 C5 H5 121.0
C4 C5 H5 121.0
C5 C6 C7 120.6(5)
C5 C6 H6 119.7
C7 C6 H6 119.7
C8 C7 C6 121.4(6)
C8 C7 H7 119.3
C6 C7 H7 119.3
C7 C8 C3 119.5(5)
C7 C8 H8 120.3
C3 C8 H8 120.3
N8 C9 C2 116.0(5)
N8 C9 C10 120.6(4)
C2 C9 C10 123.4(4)
N7 C10 C11 116.2(5)
N7 C10 C9 120.2(4)
C11 C10 C9 123.6(5)
C12 C11 C13 106.3(5)
C12 C11 C10 128.6(5)
C13 C11 C10 125.0(5)
N6 C12 C11 110.5(5)
N6 C12 H12 124.8
C11 C12 H12 124.8
C18 C13 C14 117.5(6)
C18 C13 C11 136.4(5)
C14 C13 C11 106.1(5)
N6 C14 C15 129.0(6)
N6 C14 C13 107.4(5)
C15 C14 C13 123.5(6)
C16 C15 C14 117.7(6)
C16 C15 H15 121.1
C14 C15 H15 121.1
C15 C16 C17 121.5(6)
C15 C16 H16 119.2
C17 C16 H16 119.2
C18 C17 C16 120.6(7)
C18 C17 H17 119.7
C16 C17 H17 119.7
C17 C18 C13 119.0(6)
C17 C18 H18 120.5
C13 C18 H18 120.5
N7 C19 C24 119.3(5)
N7 C19 C20 121.2(5)
C24 C19 C20 119.4(4)
N8 C20 C21 120.4(5)
N8 C20 C19 120.4(4)
C21 C20 C19 119.2(5)
C22 C21 C20 120.7(5)
C22 C21 H21 119.7
C20 C21 H21 119.7
C21 C22 C23 120.2(4)
C21 C22 S7 124.4(4)
C23 C22 S7 115.4(4)
C24 C23 C22 119.7(4)
C24 C23 S8 123.8(4)
C22 C23 S8 116.4(3)
C23 C24 C19 120.7(5)
C23 C24 H24 119.7
C19 C24 H24 119.7
C26 C25 S7 122.9(4)
C26 C25 S8 121.4(4)
S7 C25 S8 115.7(3)
C25 C26 S9 124.2(4)
C25 C26 S10 122.2(4)
S9 C26 S10 113.6(3)
C28 C27 S12 126.7(4)
C28 C27 S9 117.0(4)
S12 C27 S9 116.3(3)
C27 C28 S11 125.6(4)
C27 C28 S10 117.1(4)
S11 C28 S10 117.0(3)
C30 C29 S12 116.0(5)
C30 C29 H29A 108.3
S12 C29 H29A 108.3
C30 C29 H29B 108.3
S12 C29 H29B 108.3
H29A C29 H29B 107.4
C31 C30 C29 116.2(8)
C31 C30 H30A 108.2
C29 C30 H30A 108.2
C31 C30 H30B 108.2
C29 C30 H30B 108.2
H30A C30 H30B 107.4
C30 C31 H31A 109.5
C30 C31 H31B 109.5
H31A C31 H31B 109.5
C30 C31 H31C 109.5
H31A C31 H31C 109.5
H31B C31 H31C 109.5
C33 C32 S11 115.1(6)
C33 C32 H32A 108.5
S11 C32 H32A 108.5
C33 C32 H32B 108.5
S11 C32 H32B 108.5
H32A C32 H32B 107.5
C32 C33 C34 112.9(9)
C32 C33 H33A 109.0
C34 C33 H33A 109.0
C32 C33 H33B 109.0
C34 C33 H33B 109.0
H33A C33 H33B 107.8
C33 C34 H34A 109.5
C33 C34 H34B 109.5
H34A C34 H34B 109.5
C33 C34 H34C 109.5
H34A C34 H34C 109.5
H34B C34 H34C 109.5
N1 C35 C36 110.4(5)
N1 C35 H35 124.8
C36 C35 H35 124.8
C35 C36 C37 106.0(4)
C35 C36 C43 128.7(5)
C37 C36 C43 125.2(5)
C42 C37 C38 117.8(5)
C42 C37 C36 136.5(5)
C38 C37 C36 105.7(5)
N1 C38 C39 129.5(6)
N1 C38 C37 108.4(5)
C39 C38 C37 122.1(6)
C40 C39 C38 119.3(6)
C40 C39 H39 120.3
C38 C39 H39 120.3
C39 C40 C41 120.1(6)
C39 C40 H40 119.9
C41 C40 H40 119.9
C42 C41 C40 120.9(6)
C42 C41 H41 119.6
C40 C41 H41 119.6
C41 C42 C37 119.8(5)
C41 C42 H42 120.1
C37 C42 H42 120.1
N4 C43 C44 120.4(4)
N4 C43 C36 115.9(5)
C44 C43 C36 123.5(5)
N3 C44 C43 121.5(5)
N3 C44 C45 113.8(5)
C43 C44 C45 124.7(5)
C46 C45 C47 107.5(5)
C46 C45 C44 127.7(5)
C47 C45 C44 124.7(5)
C45 C46 N2 108.5(5)
C45 C46 H46 125.7
N2 C46 H46 125.7
C52 C47 C48 119.3(6)
C52 C47 C45 135.4(5)
C48 C47 C45 105.2(5)
N2 C48 C49 131.2(6)
N2 C48 C47 108.3(5)
C49 C48 C47 120.5(6)
C50 C49 C48 118.9(6)
C50 C49 H49 120.6
C48 C49 H49 120.6
C49 C50 C51 121.9(6)
C49 C50 H50 119.0
C51 C50 H50 119.0
C52 C51 C50 119.4(7)
C52 C51 H51 120.3
C50 C51 H51 120.3
C47 C52 C51 119.7(6)
C47 C52 H52 120.2
C51 C52 H52 120.2
N4 C53 C54 120.4(5)
N4 C53 C58 119.7(5)
C54 C53 C58 119.7(5)
N3 C54 C55 118.6(5)
N3 C54 C53 121.5(4)
C55 C54 C53 119.8(5)
C56 C55 C54 120.6(5)
C56 C55 H55 119.7
C54 C55 H55 119.7
C55 C56 C57 119.5(5)
C55 C56 S2 124.4(4)
C57 C56 S2 116.1(4)
C58 C57 C56 120.5(5)
C58 C57 S1 124.0(4)
C56 C57 S1 115.5(4)
C57 C58 C53 119.8(5)
C57 C58 H58 120.1
C53 C58 H58 120.1
C60 C59 S2 122.5(4)
C60 C59 S1 121.7(4)
S2 C59 S1 115.8(3)
C59 C60 S3 122.7(4)
C59 C60 S4 122.9(4)
S3 C60 S4 114.3(3)
C62 C61 S6 128.1(6)
C62 C61 S3 118.0(5)
S6 C61 S3 113.7(5)
C61 C62 S4 117.0(5)
C61 C62 S5 121.3(6)
S4 C62 S5 121.7(5)
C64 C63 S6 108.5(9)
C64 C63 H63A 110.0
S6 C63 H63A 110.0
C64 C63 H63B 110.0
S6 C63 H63B 110.0
H63A C63 H63B 108.4
C63 C64 C65 85.0(12)
C63 C64 H64A 114.5
C65 C64 H64A 114.5
C63 C64 H64B 114.5
C65 C64 H64B 114.5
H64A C64 H64B 111.6
C64 C65 H65A 109.5
C64 C65 H65B 109.5
H65A C65 H65B 109.5
C64 C65 H65C 109.5
H65A C65 H65C 109.5
H65B C65 H65C 109.5
C67 C66 S5 111.0(11)
C67 C66 H66A 109.4
S5 C66 H66A 109.4
C67 C66 H66B 109.4
S5 C66 H66B 109.4
H66A C66 H66B 108.0
C66 C67 C68 101.5(14)
C66 C67 H67A 111.5
C68 C67 H67A 111.5
C66 C67 H67B 111.5
C68 C67 H67B 111.5
H67A C67 H67B 109.3
C67A C66A S5 119.3(13)
C67A C66A H66C 107.5
S5 C66A H66C 107.5
C67A C66A H66D 107.5
S5 C66A H66D 107.5
H66C C66A H66D 107.0
C66A C67A C68A 115.6(17)
C66A C67A H67C 108.4
C68A C67A H67C 108.4
C66A C67A H67D 108.4
C68A C67A H67D 108.4
H67C C67A H67D 107.4
C67A C68A H68D 109.5
C67A C68A H68E 109.5
H68D C68A H68E 109.5
C67A C68A H68F 109.5
H68D C68A H68F 109.5
H68E C68A H68F 109.5
C70 C69 N10 115.2(5)
C70 C69 H69A 108.5
N10 C69 H69A 108.5
C70 C69 H69B 108.5
N10 C69 H69B 108.5
H69A C69 H69B 107.5
C71 C70 C69 109.3(5)
C71 C70 H70A 109.8
C69 C70 H70A 109.8
C71 C70 H70B 109.8
C69 C70 H70B 109.8
H70A C70 H70B 108.3
C70 C71 C72 113.5(5)
C70 C71 H71A 108.9
C72 C71 H71A 108.9
C70 C71 H71B 108.9
C72 C71 H71B 108.9
H71A C71 H71B 107.7
C71 C72 H72A 109.5
C71 C72 H72B 109.5
H72A C72 H72B 109.5
C71 C72 H72C 109.5
H72A C72 H72C 109.5
H72B C72 H72C 109.5
C74 C73 N10 116.3(5)
C74 C73 H73A 108.2
N10 C73 H73A 108.2
C74 C73 H73B 108.2
N10 C73 H73B 108.2
H73A C73 H73B 107.4
C73 C74 C75 109.7(5)
C73 C74 H74A 109.7
C75 C74 H74A 109.7
C73 C74 H74B 109.7
C75 C74 H74B 109.7
H74A C74 H74B 108.2
C76 C75 C74 112.3(7)
C76 C75 H75A 109.1
C74 C75 H75A 109.1
C76 C75 H75B 109.1
C74 C75 H75B 109.1
H75A C75 H75B 107.9
C75 C76 H76A 109.5
C75 C76 H76B 109.5
H76A C76 H76B 109.5
C75 C76 H76C 109.5
H76A C76 H76C 109.5
H76B C76 H76C 109.5
C78 C77 N10 115.2(4)
C78 C77 H77A 108.5
N10 C77 H77A 108.5
C78 C77 H77B 108.5
N10 C77 H77B 108.5
H77A C77 H77B 107.5
C79 C78 C77 109.9(5)
C79 C78 H78A 109.7
C77 C78 H78A 109.7
C79 C78 H78B 109.7
C77 C78 H78B 109.7
H78A C78 H78B 108.2
C78 C79 C80 111.7(5)
C78 C79 H79A 109.3
C80 C79 H79A 109.3
C78 C79 H79B 109.3
C80 C79 H79B 109.3
H79A C79 H79B 107.9
C79 C80 H80A 109.5
C79 C80 H80B 109.5
H80A C80 H80B 109.5
C79 C80 H80C 109.5
H80A C80 H80C 109.5
H80B C80 H80C 109.5
N10 C81 C82 114.8(5)
N10 C81 H81A 108.6
C82 C81 H81A 108.6
N10 C81 H81B 108.6
C82 C81 H81B 108.6
H81A C81 H81B 107.6
C83 C82 C83A 48.0(7)
C83 C82 C81 103.0(6)
C83A C82 C81 116.8(9)
C83 C82 H82A 111.2
C83A C82 H82A 63.3
C81 C82 H82A 111.2
C83 C82 H82B 111.2
C83A C82 H82B 130.7
C81 C82 H82B 111.2
H82A C82 H82B 109.1
C84 C83 C82 110.8(9)
C84 C83 H83A 109.5
C82 C83 H83A 109.5
C84 C83 H83B 109.5
C82 C83 H83B 109.5
H83A C83 H83B 108.1
C84A C83A C82 127.4(15)
C84A C83A H83C 105.5
C82 C83A H83C 105.5
C84A C83A H83D 105.5
C82 C83A H83D 105.5
H83C C83A H83D 106.0
C83A C84A H84D 109.5
C83A C84A H84E 109.5
H84D C84A H84E 109.5
C83A C84A H84F 109.5
H84D C84A H84F 109.5
H84E C84A H84F 109.5
C86 C85 N9 115.0(5)
C86 C85 H85A 108.5
N9 C85 H85A 108.5
C86 C85 H85B 108.5
N9 C85 H85B 108.5
H85A C85 H85B 107.5
C85 C86 C87 109.8(5)
C85 C86 H86A 109.7
C87 C86 H86A 109.7
C85 C86 H86B 109.7
C87 C86 H86B 109.7
H86A C86 H86B 108.2
C88 C87 C86 113.4(5)
C88 C87 H87A 108.9
C86 C87 H87A 108.9
C88 C87 H87B 108.9
C86 C87 H87B 108.9
H87A C87 H87B 107.7
C87 C88 H88A 109.5
C87 C88 H88B 109.5
H88A C88 H88B 109.5
C87 C88 H88C 109.5
H88A C88 H88C 109.5
H88B C88 H88C 109.5
N9 C89 C90 115.4(5)
N9 C89 H89A 108.4
C90 C89 H89A 108.4
N9 C89 H89B 108.4
C90 C89 H89B 108.4
H89A C89 H89B 107.5
C89 C90 C91 110.9(6)
C89 C90 H90A 109.5
C91 C90 H90A 109.5
C89 C90 H90B 109.5
C91 C90 H90B 109.5
H90A C90 H90B 108.1
C92 C91 C90 112.1(7)
C92 C91 H91A 109.2
C90 C91 H91A 109.2
C92 C91 H91B 109.2
C90 C91 H91B 109.2
H91A C91 H91B 107.9
C91 C92 H92A 109.5
C91 C92 H92B 109.5
H92A C92 H92B 109.5
C91 C92 H92C 109.5
H92A C92 H92C 109.5
H92B C92 H92C 109.5
C94 C93 N9 114.8(5)
C94 C93 H93A 108.6
N9 C93 H93A 108.6
C94 C93 H93B 108.6
N9 C93 H93B 108.6
H93A C93 H93B 107.5
C95 C94 C93 113.3(5)
C95 C94 H94A 108.9
C93 C94 H94A 108.9
C95 C94 H94B 108.9
C93 C94 H94B 108.9
H94A C94 H94B 107.7
C94 C95 C96 112.2(6)
C94 C95 H95A 109.2
C96 C95 H95A 109.2
C94 C95 H95B 109.2
C96 C95 H95B 109.2
H95A C95 H95B 107.9
C95 C96 H96A 109.5
C95 C96 H96B 109.5
H96A C96 H96B 109.5
C95 C96 H96C 109.5
H96A C96 H96C 109.5
H96B C96 H96C 109.5
C98 C97 N9 115.6(5)
C98 C97 H97A 108.4
N9 C97 H97A 108.4
C98 C97 H97B 108.4
N9 C97 H97B 108.4
H97A C97 H97B 107.4
C97 C98 C99 108.5(5)
C97 C98 H98A 110.0
C99 C98 H98A 110.0
C97 C98 H98B 110.0
C99 C98 H98B 110.0
H98A C98 H98B 108.4
C100 C99 C98 115.7(7)
C100 C99 H99A 108.4
C98 C99 H99A 108.4
C100 C99 H99B 108.4
C98 C99 H99B 108.4
H99A C99 H99B 107.4
C99 C100 H10A 109.5
C99 C100 H10B 109.5
H10A C100 H10B 109.5
C99 C100 H10C 109.5
H10A C100 H10C 109.5
H10B C100 H10C 109.5
C35 N1 C38 109.4(5)
C35 N1 H1A 125.3
C38 N1 H1A 125.3
C48 N2 C46 110.5(5)
C48 N2 H2 124.8
C46 N2 H2 124.7
C44 N3 C54 117.3(4)
C43 N4 C53 118.7(4)
C1 N5 C4 108.8(4)
C1 N5 H5A 125.6
C4 N5 H5A 125.6
C14 N6 C12 109.7(5)
C14 N6 H6A 125.1
C12 N6 H6A 125.1
C10 N7 C19 118.5(4)
C9 N8 C20 118.2(4)
C89 N9 C85 108.3(4)
C89 N9 C97 111.7(4)
C85 N9 C97 108.6(4)
C89 N9 C93 107.9(4)
C85 N9 C93 113.2(4)
C97 N9 C93 107.3(4)
C81 N10 C73 112.1(5)
C81 N10 C77 112.2(4)
C73 N10 C77 106.1(4)
C81 N10 C69 104.8(4)
C73 N10 C69 110.2(4)
C77 N10 C69 111.5(4)
P1 O2 H2A 109.5
P1 O4 H4 109.5
P2 O6 H6B 109.5
P2 O7 H7A 109.5
O4 P1 O1 112.3(2)
O4 P1 O3 111.5(2)
O1 P1 O3 108.1(2)
O4 P1 O2 106.97(19)
O1 P1 O2 108.76(19)
O3 P1 O2 109.1(2)
O7 P2 O5 111.1(2)
O7 P2 O8 112.5(2)
O5 P2 O8 108.8(2)
O7 P2 O6 106.87(19)
O5 P2 O6 108.43(19)
O8 P2 O6 109.0(2)
C57 S1 C59 95.8(3)
C59 S2 C56 96.3(3)
C60 S3 C61 93.7(3)
C62 S4 C60 96.6(3)
C62 S5 C66 104.5(6)
C62 S5 C66A 101.3(8)
C66 S5 C66A 33.5(7)
C61 S6 C63 99.8(4)
C25 S7 C22 95.9(2)
C23 S8 C25 95.3(2)
C26 S9 C27 94.9(3)
C26 S10 C28 94.3(3)
C28 S11 C32 101.8(3)
C27 S12 C29 103.0(3)
C2D O1D C1D 101.9(12)
O1D C1D C3D 108.5(14)
O1D C1D H1D1 110.0
C3D C1D H1D1 110.0
O1D C1D H1D2 110.0
C3D C1D H1D2 110.0
H1D1 C1D H1D2 108.4
O1D C2D C4D 112.9(13)
O1D C2D H2D1 109.0
C4D C2D H2D1 109.0
O1D C2D H2D2 109.0
C4D C2D H2D2 109.0
H2D1 C2D H2D2 107.8
C1D C3D H3D1 109.5
C1D C3D H3D2 109.5
H3D1 C3D H3D2 109.5
C1D C3D H3D3 109.5
H3D1 C3D H3D3 109.5
H3D2 C3D H3D3 109.5
C2D C4D H4D1 109.5
C2D C4D H4D2 109.5
H4D1 C4D H4D2 109.5
C2D C4D H4D3 109.5
H4D1 C4D H4D3 109.5
H4D2 C4D H4D3 109.5

loop_
_geom_bond_atom_site_label_1
_geom_bond_atom_site_label_2
_geom_bond_distance
C1 N5 1.353(6)
C1 C2 1.389(6)
C1 H1 0.9400
C2 C3 1.444(7)
C2 C9 1.457(6)
C3 C8 1.403(6)
C3 C4 1.420(6)
C4 N5 1.352(6)
C4 C5 1.384(7)
C5 C6 1.388(7)
C5 H5 0.9400
C6 C7 1.407(7)
C6 H6 0.9400
C7 C8 1.368(7)
C7 H7 0.9400
C8 H8 0.9400
C9 N8 1.311(5)
C9 C10 1.482(7)
C10 N7 1.313(6)
C10 C11 1.464(6)
C11 C12 1.358(6)
C11 C13 1.440(7)
C12 N6 1.358(6)
C12 H12 0.9400
C13 C18 1.402(7)
C13 C14 1.426(7)
C14 N6 1.351(7)
C14 C15 1.386(8)
C15 C16 1.355(8)
C15 H15 0.9400
C16 C17 1.421(9)
C16 H16 0.9400
C17 C18 1.401(7)
C17 H17 0.9400
C18 H18 0.9400
C19 N7 1.355(6)
C19 C24 1.405(6)
C19 C20 1.416(6)
C20 N8 1.373(6)
C20 C21 1.419(6)
C21 C22 1.349(6)
C21 H21 0.9400
C22 C23 1.443(6)
C22 S7 1.746(5)
C23 C24 1.368(6)
C23 S8 1.739(5)
C24 H24 0.9400
C25 C26 1.342(6)
C25 S7 1.740(5)
C25 S8 1.766(5)
C26 S9 1.750(5)
C26 S10 1.763(5)
C27 C28 1.336(7)
C27 S12 1.750(5)
C27 S9 1.760(5)
C28 S11 1.745(5)
C28 S10 1.766(5)
C29 C30 1.504(9)
C29 S12 1.788(6)
C29 H29A 0.9800
C29 H29B 0.9800
C30 C31 1.450(10)
C30 H30A 0.9800
C30 H30B 0.9800
C31 H31A 0.9700
C31 H31B 0.9700
C31 H31C 0.9700
C32 C33 1.454(10)
C32 S11 1.810(7)
C32 H32A 0.9800
C32 H32B 0.9800
C33 C34 1.495(12)
C33 H33A 0.9800
C33 H33B 0.9800
C34 H34A 0.9700
C34 H34B 0.9700
C34 H34C 0.9700
C35 N1 1.347(6)
C35 C36 1.388(7)
C35 H35 0.9400
C36 C37 1.447(7)
C36 C43 1.469(6)
C37 C42 1.406(7)
C37 C38 1.419(7)
C38 N1 1.366(6)
C38 C39 1.386(7)
C39 C40 1.357(8)
C39 H39 0.9400
C40 C41 1.428(8)
C40 H40 0.9400
C41 C42 1.373(7)
C41 H41 0.9400
C42 H42 0.9400
C43 N4 1.320(6)
C43 C44 1.462(7)
C44 N3 1.320(6)
C44 C45 1.473(7)
C45 C46 1.373(7)
C45 C47 1.451(7)
C46 N2 1.378(6)
C46 H46 0.9400
C47 C52 1.378(7)
C47 C48 1.427(7)
C48 N2 1.348(7)
C48 C49 1.385(8)
C49 C50 1.335(8)
C49 H49 0.9400
C50 C51 1.425(9)
C50 H50 0.9400
C51 C52 1.374(7)
C51 H51 0.9400
C52 H52 0.9400
C53 N4 1.372(6)
C53 C54 1.402(6)
C53 C58 1.395(6)
C54 N3 1.380(6)
C54 C55 1.398(6)
C55 C56 1.360(6)
C55 H55 0.9400
C56 C57 1.423(7)
C56 S2 1.757(5)
C57 C58 1.370(6)
C57 S1 1.760(5)
C58 H58 0.9400
C59 C60 1.350(7)
C59 S2 1.728(5)
C59 S1 1.758(5)
C60 S3 1.747(5)
C60 S4 1.753(6)
C61 C62 1.323(9)
C61 S6 1.775(7)
C61 S3 1.785(7)
C62 S4 1.710(7)
C62 S5 1.742(7)
C63 C64 1.437(12)
C63 S6 1.952(8)
C63 H63A 0.9800
C63 H63B 0.9800
C64 C65 1.579(14)
C64 H64A 0.9800
C64 H64B 0.9800
C65 H65A 0.9700
C65 H65B 0.9700
C65 H65C 0.9700
C66 C67 1.448(12)
C66 S5 1.913(9)
C66 H66A 0.9800
C66 H66B 0.9800
C67 C68 1.574(14)
C67 H67A 0.9800
C67 H67B 0.9800
C68 H68A 0.9700
C68 H68B 0.9700
C68 H68C 0.9700
C66A C67A 1.451(12)
C66A S5 1.925(10)
C66A H66C 0.9800
C66A H66D 0.9800
C67A C68A 1.569(14)
C67A H67C 0.9800
C67A H67D 0.9800
C68A H68D 0.9700
C68A H68E 0.9700
C68A H68F 0.9700
C69 C70 1.520(7)
C69 N10 1.530(6)
C69 H69A 0.9800
C69 H69B 0.9800
C70 C71 1.516(7)
C70 H70A 0.9800
C70 H70B 0.9800
C71 C72 1.541(8)
C71 H71A 0.9800
C71 H71B 0.9800
C72 H72A 0.9700
C72 H72B 0.9700
C72 H72C 0.9700
C73 C74 1.515(7)
C73 N10 1.522(6)
C73 H73A 0.9800
C73 H73B 0.9800
C74 C75 1.538(8)
C74 H74A 0.9800
C74 H74B 0.9800
C75 C76 1.450(10)
C75 H75A 0.9800
C75 H75B 0.9800
C76 H76A 0.9700
C76 H76B 0.9700
C76 H76C 0.9700
C77 C78 1.514(7)
C77 N10 1.522(6)
C77 H77A 0.9800
C77 H77B 0.9800
C78 C79 1.503(7)
C78 H78A 0.9800
C78 H78B 0.9800
C79 C80 1.521(7)
C79 H79A 0.9800
C79 H79B 0.9800
C80 H80A 0.9700
C80 H80B 0.9700
C80 H80C 0.9700
C81 N10 1.510(6)
C81 C82 1.559(8)
C81 H81A 0.9800
C81 H81B 0.9800
C82 C83 1.531(9)
C82 C83A 1.561(11)
C82 H82A 0.9800
C82 H82B 0.9800
C83 C84 1.477(13)
C83 H83A 0.9800
C83 H83B 0.9800
C84 H84A 0.9700
C84 H84B 0.9700
C84 H84C 0.9700
C83A C84A 1.485(15)
C83A H83C 0.9800
C83A H83D 0.9800
C84A H84D 0.9700
C84A H84E 0.9700
C84A H84F 0.9700
C85 C86 1.512(7)
C85 N9 1.518(6)
C85 H85A 0.9800
C85 H85B 0.9800
C86 C87 1.554(8)
C86 H86A 0.9800
C86 H86B 0.9800
C87 C88 1.528(8)
C87 H87A 0.9800
C87 H87B 0.9800
C88 H88A 0.9700
C88 H88B 0.9700
C88 H88C 0.9700
C89 N9 1.518(6)
C89 C90 1.523(8)
C89 H89A 0.9800
C89 H89B 0.9800
C90 C91 1.555(8)
C90 H90A 0.9800
C90 H90B 0.9800
C91 C92 1.498(9)
C91 H91A 0.9800
C91 H91B 0.9800
C92 H92A 0.9700
C92 H92B 0.9700
C92 H92C 0.9700
C93 C94 1.499(7)
C93 N9 1.527(6)
C93 H93A 0.9800
C93 H93B 0.9800
C94 C95 1.503(7)
C94 H94A 0.9800
C94 H94B 0.9800
C95 C96 1.517(8)
C95 H95A 0.9800
C95 H95B 0.9800
C96 H96A 0.9700
C96 H96B 0.9700
C96 H96C 0.9700
C97 C98 1.489(7)
C97 N9 1.526(6)
C97 H97A 0.9800
C97 H97B 0.9800
C98 C99 1.547(9)
C98 H98A 0.9800
C98 H98B 0.9800
C99 C100 1.442(10)
C99 H99A 0.9800
C99 H99B 0.9800
C100 H10A 0.9700
C100 H10B 0.9700
C100 H10C 0.9700
N1 H1A 0.8700
N2 H2 0.8700
N5 H5A 0.8700
N6 H6A 0.8700
O1 P1 1.536(3)
O2 P1 1.567(3)
O2 H2A 0.8300
O3 P1 1.554(4)
O4 P1 1.519(3)
O4 H4 0.8300
O5 P2 1.525(3)
O6 P2 1.558(4)
O6 H6B 0.8300
O7 P2 1.517(3)
O7 H7A 0.8300
O8 P2 1.544(4)
O1D C2D 1.319(10)
O1D C1D 1.342(11)
C1D C3D 1.506(7)
C1D H1D1 0.9800
C1D H1D2 0.9800
C2D C4D 1.492(7)
C2D H2D1 0.9800
C2D H2D2 0.9800
C3D H3D1 0.9700
C3D H3D2 0.9700
C3D H3D3 0.9700
C4D H4D1 0.9700
C4D H4D2 0.9700
C4D H4D3 0.9700

loop_
_geom_hbond_atom_site_label_D
_geom_hbond_atom_site_label_H
_geom_hbond_atom_site_label_A
_geom_hbond_distance_DH
_geom_hbond_distance_HA
_geom_hbond_distance_DA
_geom_hbond_angle_DHA
_geom_hbond_site_symmetry_A
O7 H7A O8 0.83 1.80 2.505(5) 142.4 2_666
O4 H4 O3 0.83 1.92 2.518(5) 127.7 2_766
N6 H6A O2 0.87 1.92 2.758(5) 161.6 2_766
N2 H2 O5 0.87 1.93 2.782(5) 166.4 2_666
O6 H6B O1 0.83 1.75 2.546(5) 160.8 .
O2 H2A O5 0.83 1.72 2.492(4) 154.4 .
N5 H5A O3 0.87 2.59 3.231(6) 131.1 .
N5 H5A O1 0.87 2.03 2.865(6) 161.6 .
N1 H1A O6 0.87 1.99 2.832(5) 163.3 .

loop_
_geom_torsion_atom_site_label_1
_geom_torsion_atom_site_label_2
_geom_torsion_atom_site_label_3
_geom_torsion_atom_site_label_4
_geom_torsion
N5 C1 C2 C3 2.9(6)
N5 C1 C2 C9 178.7(5)
C1 C2 C3 C8 176.9(6)
C9 C2 C3 C8 1.0(10)
C1 C2 C3 C4 -3.0(6)
C9 C2 C3 C4 -178.9(5)
C8 C3 C4 N5 -177.7(5)
C2 C3 C4 N5 2.2(6)
C8 C3 C4 C5 2.8(8)
C2 C3 C4 C5 -177.3(5)
N5 C4 C5 C6 179.5(5)
C3 C4 C5 C6 -1.1(8)
C4 C5 C6 C7 -0.8(9)
C5 C6 C7 C8 1.1(10)
C6 C7 C8 C3 0.7(9)
C4 C3 C8 C7 -2.5(8)
C2 C3 C8 C7 177.6(6)
C1 C2 C9 N8 -137.2(5)
C3 C2 C9 N8 37.8(8)
C1 C2 C9 C10 42.4(8)
C3 C2 C9 C10 -142.6(5)
N8 C9 C10 N7 10.7(7)
C2 C9 C10 N7 -168.8(5)
N8 C9 C10 C11 -167.0(5)
C2 C9 C10 C11 13.5(8)
N7 C10 C11 C12 -159.0(5)
C9 C10 C11 C12 18.8(9)
N7 C10 C11 C13 15.6(8)
C9 C10 C11 C13 -166.6(5)
C13 C11 C12 N6 -0.2(6)
C10 C11 C12 N6 175.2(5)
C12 C11 C13 C18 -179.0(6)
C10 C11 C13 C18 5.4(10)
C12 C11 C13 C14 -0.3(6)
C10 C11 C13 C14 -176.0(5)
C18 C13 C14 N6 179.7(5)
C11 C13 C14 N6 0.7(6)
C18 C13 C14 C15 -2.5(8)
C11 C13 C14 C15 178.5(5)
N6 C14 C15 C16 178.6(6)
C13 C14 C15 C16 1.3(9)
C14 C15 C16 C17 0.1(10)
C15 C16 C17 C18 -0.2(10)
C16 C17 C18 C13 -1.0(9)
C14 C13 C18 C17 2.3(8)
C11 C13 C18 C17 -179.2(6)
N7 C19 C20 N8 8.2(7)
C24 C19 C20 N8 -174.2(4)
N7 C19 C20 C21 -173.6(5)
C24 C19 C20 C21 4.0(7)
N8 C20 C21 C22 174.8(5)
C19 C20 C21 C22 -3.4(7)
C20 C21 C22 C23 0.8(8)
C20 C21 C22 S7 177.9(4)
C21 C22 C23 C24 1.2(8)
S7 C22 C23 C24 -176.1(4)
C21 C22 C23 S8 -178.1(4)
S7 C22 C23 S8 4.6(5)
C22 C23 C24 C19 -0.6(8)
S8 C23 C24 C19 178.6(4)
N7 C19 C24 C23 175.7(5)
C20 C19 C24 C23 -2.0(8)
S7 C25 C26 S9 -179.7(3)
S8 C25 C26 S9 -2.8(8)
S7 C25 C26 S10 0.9(8)
S8 C25 C26 S10 177.8(3)
S12 C27 C28 S11 5.9(9)
S9 C27 C28 S11 -173.6(3)
S12 C27 C28 S10 179.4(3)
S9 C27 C28 S10 -0.1(7)
S12 C29 C30 C31 -63.0(9)
S11 C32 C33 C34 66.2(10)
N1 C35 C36 C37 1.5(6)
N1 C35 C36 C43 -175.2(5)
C35 C36 C37 C42 178.0(6)
C43 C36 C37 C42 -5.2(9)
C35 C36 C37 C38 -0.3(6)
C43 C36 C37 C38 176.4(5)
C42 C37 C38 N1 -179.6(4)
C36 C37 C38 N1 -0.9(6)
C42 C37 C38 C39 1.5(8)
C36 C37 C38 C39 -179.8(5)
N1 C38 C39 C40 -179.1(6)
C37 C38 C39 C40 -0.4(9)
C38 C39 C40 C41 -0.7(9)
C39 C40 C41 C42 0.8(9)
C40 C41 C42 C37 0.3(8)
C38 C37 C42 C41 -1.4(8)
C36 C37 C42 C41 -179.7(6)
C35 C36 C43 N4 157.8(5)
C37 C36 C43 N4 -18.3(7)
C35 C36 C43 C44 -18.4(8)
C37 C36 C43 C44 165.6(5)
N4 C43 C44 N3 -2.2(7)
C36 C43 C44 N3 173.8(5)
N4 C43 C44 C45 175.7(5)
C36 C43 C44 C45 -8.3(8)
N3 C44 C45 C46 131.4(6)
C43 C44 C45 C46 -46.7(8)
N3 C44 C45 C47 -44.7(7)
C43 C44 C45 C47 137.2(5)
C47 C45 C46 N2 0.2(6)
C44 C45 C46 N2 -176.4(5)
C46 C45 C47 C52 175.5(6)
C44 C45 C47 C52 -7.8(10)
C46 C45 C47 C48 -0.1(6)
C44 C45 C47 C48 176.6(5)
C52 C47 C48 N2 -176.5(5)
C45 C47 C48 N2 0.0(6)
C52 C47 C48 C49 4.1(9)
C45 C47 C48 C49 -179.4(5)
N2 C48 C49 C50 176.8(6)
C47 C48 C49 C50 -4.0(9)
C48 C49 C50 C51 0.3(11)
C49 C50 C51 C52 3.2(12)
C48 C47 C52 C51 -0.6(9)
C45 C47 C52 C51 -175.7(6)
C50 C51 C52 C47 -3.0(11)
N4 C53 C54 N3 -5.2(7)
C58 C53 C54 N3 179.2(5)
N4 C53 C54 C55 179.2(4)
C58 C53 C54 C55 3.6(7)
N3 C54 C55 C56 -179.4(4)
C53 C54 C55 C56 -3.7(7)
C54 C55 C56 C57 1.7(8)
C54 C55 C56 S2 -178.7(4)
C55 C56 C57 C58 0.3(8)
S2 C56 C57 C58 -179.3(4)
C55 C56 C57 S1 -178.1(4)
S2 C56 C57 S1 2.2(6)
C56 C57 C58 C53 -0.4(8)
S1 C57 C58 C53 178.0(4)
N4 C53 C58 C57 -177.2(5)
C54 C53 C58 C57 -1.6(8)
S2 C59 C60 S3 -0.7(7)
S1 C59 C60 S3 -179.8(3)
S2 C59 C60 S4 176.7(3)
S1 C59 C60 S4 -2.4(7)
S6 C61 C62 S4 -175.9(4)
S3 C61 C62 S4 0.3(9)
S6 C61 C62 S5 1.9(11)
S3 C61 C62 S5 178.1(4)
S6 C63 C64 C65 83.0(12)
S5 C66 C67 C68 -165.8(13)
S5 C66A C67A C68A -175.1(18)
N10 C69 C70 C71 174.0(5)
C69 C70 C71 C72 -178.9(5)
N10 C73 C74 C75 -169.4(5)
C73 C74 C75 C76 -174.3(8)
N10 C77 C78 C79 -175.9(5)
C77 C78 C79 C80 -179.6(5)
N10 C81 C82 C83 172.9(7)
N10 C81 C82 C83A -137.9(10)
C83A C82 C83 C84 60.2(13)
C81 C82 C83 C84 174.7(10)
C83 C82 C83A C84A 156(3)
C81 C82 C83A C84A 72(2)
N9 C85 C86 C87 162.4(5)
C85 C86 C87 C88 -75.1(7)
N9 C89 C90 C91 176.6(5)
C89 C90 C91 C92 178.9(6)
N9 C93 C94 C95 -171.9(5)
C93 C94 C95 C96 177.2(6)
N9 C97 C98 C99 -171.5(5)
C97 C98 C99 C100 -65.2(9)
C36 C35 N1 C38 -2.1(6)
C39 C38 N1 C35 -179.4(5)
C37 C38 N1 C35 1.8(6)
C49 C48 N2 C46 179.4(6)
C47 C48 N2 C46 0.1(6)
C45 C46 N2 C48 -0.2(6)
C43 C44 N3 C54 -0.4(7)
C45 C44 N3 C54 -178.6(4)
C55 C54 N3 C44 179.7(4)
C53 C54 N3 C44 4.0(7)
C44 C43 N4 C53 1.1(7)
C36 C43 N4 C53 -175.2(4)
C54 C53 N4 C43 2.4(7)
C58 C53 N4 C43 178.0(5)
C2 C1 N5 C4 -1.6(6)
C5 C4 N5 C1 179.0(5)
C3 C4 N5 C1 -0.4(6)
C15 C14 N6 C12 -178.5(5)
C13 C14 N6 C12 -0.9(6)
C11 C12 N6 C14 0.7(6)
C11 C10 N7 C19 172.4(4)
C9 C10 N7 C19 -5.5(7)
C24 C19 N7 C10 178.9(5)
C20 C19 N7 C10 -3.5(7)
C2 C9 N8 C20 173.5(4)
C10 C9 N8 C20 -6.0(7)
C21 C20 N8 C9 178.9(5)
C19 C20 N8 C9 -2.9(7)
C90 C89 N9 C85 167.4(5)
C90 C89 N9 C97 48.0(6)
C90 C89 N9 C93 -69.7(6)
C86 C85 N9 C89 59.8(6)
C86 C85 N9 C97 -178.7(5)
C86 C85 N9 C93 -59.8(6)
C98 C97 N9 C89 55.4(6)
C98 C97 N9 C85 -63.9(6)
C98 C97 N9 C93 173.4(5)
C94 C93 N9 C89 -169.8(5)
C94 C93 N9 C85 -50.1(6)
C94 C93 N9 C97 69.7(6)
C82 C81 N10 C73 63.7(6)
C82 C81 N10 C77 -55.6(6)
C82 C81 N10 C69 -176.8(5)
C74 C73 N10 C81 62.2(7)
C74 C73 N10 C77 -175.1(5)
C74 C73 N10 C69 -54.2(6)
C78 C77 N10 C81 -54.5(7)
C78 C77 N10 C73 -177.2(5)
C78 C77 N10 C69 62.7(6)
C70 C69 N10 C81 -179.2(5)
C70 C69 N10 C73 -58.4(6)
C70 C69 N10 C77 59.2(6)
C58 C57 S1 C59 176.0(5)
C56 C57 S1 C59 -5.6(4)
C60 C59 S1 C57 -173.4(5)
S2 C59 S1 C57 7.4(4)
C60 C59 S2 C56 174.4(5)
S1 C59 S2 C56 -6.5(3)
C55 C56 S2 C59 -177.1(5)
C57 C56 S2 C59 2.5(4)
C59 C60 S3 C61 -176.8(5)
S4 C60 S3 C61 5.6(4)
C62 C61 S3 C60 -3.6(7)
S6 C61 S3 C60 173.1(4)
C61 C62 S4 C60 3.2(7)
S5 C62 S4 C60 -174.6(4)
C59 C60 S4 C62 176.8(5)
S3 C60 S4 C62 -5.6(4)
C61 C62 S5 C66 -161.8(8)
S4 C62 S5 C66 15.8(7)
C61 C62 S5 C66A 163.9(9)
S4 C62 S5 C66A -18.4(7)
C67 C66 S5 C62 -87.2(13)
C67 C66 S5 C66A 1.3(19)
C67A C66A S5 C62 96.8(18)
C67A C66A S5 C66 -2.5(17)
C62 C61 S6 C63 -106.6(8)
S3 C61 S6 C63 77.1(5)
C64 C63 S6 C61 171.9(11)
C26 C25 S7 C22 -171.2(5)
S8 C25 S7 C22 11.7(4)
C21 C22 S7 C25 173.2(5)
C23 C22 S7 C25 -9.6(4)
C24 C23 S8 C25 -176.3(5)
C22 C23 S8 C25 2.9(4)
C26 C25 S8 C23 173.2(5)
S7 C25 S8 C23 -9.6(4)
C25 C26 S9 C27 -162.2(6)
S10 C26 S9 C27 17.3(4)
C28 C27 S9 C26 -10.4(5)
S12 C27 S9 C26 170.0(4)
C25 C26 S10 C28 162.2(5)
S9 C26 S10 C28 -17.3(4)
C27 C28 S10 C26 10.6(5)
S11 C28 S10 C26 -175.4(3)
C27 C28 S11 C32 -126.6(6)
S10 C28 S11 C32 59.9(4)
C33 C32 S11 C28 60.4(7)
C28 C27 S12 C29 -78.9(6)
S9 C27 S12 C29 100.6(4)
C30 C29 S12 C27 -68.5(6)
C2D O1D C1D C3D -172.3(13)
C1D O1D C2D C4D 168.6(12)

loop_
_platon_squeeze_void_nr
_platon_squeeze_void_average_x
_platon_squeeze_void_average_y
_platon_squeeze_void_average_z
_platon_squeeze_void_volume
_platon_squeeze_void_count_electrons
_platon_squeeze_void_content
1 -0.014 0.205 0.283 13 2 ' '
2 -0.020 0.500 1.000 1221 152 ' '
3 0.014 0.795 0.717 13 1 ' '
4 0.125 0.946 0.477 8 1 ' '
5 0.500 0.000 0.500 21 2 ' '
6 0.875 0.054 0.523 8 1 ' '
